data_7719869
loop_
_publ_author_name
'Yadav, Archana'
'Dewan, Sayari'
'Chaudhary, Kajal'
'Butcher, Ray J.'
'Singh, Ritika Gautam'
'Angamuthu, Raja'

_publ_section_title
;
 Hemiparetic koneramine NNP ligand comprising strategic hard and soft
 donors: transition metal complexes, CS<sub>2</sub> activation and
 therapeutic potential.
;
_journal_issue 47
_journal_name_full 'Dalton transactions (Cambridge, England : 2003)'
_journal_page_first 17471
_journal_page_last 17478
_journal_paper_doi 10.1039/d5dt02106e
_journal_volume 54
_journal_year 2025
_chemical_formula_moiety 'C33 H30 Cl Cu N3 P'
_chemical_formula_sum 'C33 H30 Cl Cu N3 P'
_chemical_formula_weight 598.598
_chemical_name_systematic 16maya_0m_a
_space_group_crystal_system monoclinic
_space_group_IT_number 14
_space_group_name_Hall '-P 2ybc'
_space_group_name_H-M_alt 'P 1 21/c 1'
_symmetry_Int_Tables_number 14
_atom_sites_solution_primary dual
_audit_creation_date 2024-05-22
_audit_creation_method
;
Olex2 1.5
(compiled 2023.03.06 svn.rbb2c1857 for OlexSys, GUI svn.r6817)
;
_audit_update_record
;
2025-07-14 deposited with the CCDC.	2025-11-10 downloaded from the CCDC.
;
_cell_angle_alpha 90
_cell_angle_beta 98.113(3)
_cell_angle_gamma 90
_cell_formula_units_Z 4
_cell_length_a 14.7065(15)
_cell_length_b 9.5484(10)
_cell_length_c 19.838(2)
_cell_measurement_reflns_used 9849
_cell_measurement_temperature 273.15
_cell_measurement_theta_max 28.30
_cell_measurement_theta_min 2.37
_cell_volume 2757.8(5)
_computing_cell_refinement 'SAINT V8.38A (Bruker, 2018)'
_computing_data_reduction 'SAINT V8.38A (Bruker, 2018)'
_computing_molecular_graphics 'Olex2 1.5 (Dolomanov et al., 2009)'
_computing_publication_material 'Olex2 1.5 (Dolomanov et al., 2009)'
_computing_structure_refinement 'olex2.refine 1.5 (Bourhis et al., 2015)'
_computing_structure_solution 'SHELXT 2014/5 (Sheldrick, 2014)'
_diffrn_ambient_temperature 273.15
_diffrn_measured_fraction_theta_full 0.9982
_diffrn_measured_fraction_theta_max 0.9965
_diffrn_measurement_device_type 'Bruker APEX-II CCD'
_diffrn_measurement_method '\f and \w scans'
_diffrn_radiation_type 'Mo K\a'
_diffrn_radiation_wavelength 0.71073
_diffrn_reflns_av_R_equivalents 0.0444
_diffrn_reflns_av_unetI/netI 0.0684
_diffrn_reflns_Laue_measured_fraction_full 0.9982
_diffrn_reflns_Laue_measured_fraction_max 0.9965
_diffrn_reflns_limit_h_max 19
_diffrn_reflns_limit_h_min -16
_diffrn_reflns_limit_k_max 12
_diffrn_reflns_limit_k_min -12
_diffrn_reflns_limit_l_max 15
_diffrn_reflns_limit_l_min -26
_diffrn_reflns_number 14356
_diffrn_reflns_point_group_measured_fraction_full 0.9982
_diffrn_reflns_point_group_measured_fraction_max 0.9965
_diffrn_reflns_theta_full 25.2417
_diffrn_reflns_theta_max 28.29
_diffrn_reflns_theta_min 2.98
_diffrn_source_current 1.0
_diffrn_source_power 0.05
_diffrn_source_voltage 50.0
_diffrn_standards_number 0
_exptl_absorpt_coefficient_mu 0.975
_exptl_absorpt_correction_T_max 0.7457
_exptl_absorpt_correction_T_min 0.6521
_exptl_absorpt_correction_type none
_exptl_absorpt_process_details
;
SADABS-2016/2 (Bruker,2016/2) was used for absorption correction.
wR2(int) was 0.1652 before and 0.0405 after correction.
The Ratio of minimum to maximum transmission is 0.8745.
The \l/2 correction factor is Not present.
;
_exptl_crystal_colour 'metallic yellowish yellow'
_exptl_crystal_colour_lustre metallic
_exptl_crystal_colour_modifier yellowish
_exptl_crystal_colour_primary yellow
_exptl_crystal_density_diffrn 1.442
_exptl_crystal_description needle
_exptl_crystal_F_000 1243.028
_exptl_crystal_preparation 'slow diffusion'
_exptl_crystal_recrystallization_method MeCN/ether
_exptl_crystal_size_max 0.21
_exptl_crystal_size_mid 0.18
_exptl_crystal_size_min 0.16
_refine_diff_density_max 0.7842
_refine_diff_density_min -0.7335
_refine_diff_density_rms 0.1388
_refine_ls_d_res_high 0.7498
_refine_ls_d_res_low 6.8456
_refine_ls_goodness_of_fit_ref 1.0510
_refine_ls_hydrogen_treatment constr
_refine_ls_matrix_type full
_refine_ls_number_constraints 57
_refine_ls_number_parameters 352
_refine_ls_number_reflns 6830
_refine_ls_number_restraints 0
_refine_ls_restrained_S_all 1.0510
_refine_ls_R_factor_all 0.0665
_refine_ls_R_factor_gt 0.0435
_refine_ls_shift/su_max -0.0007
_refine_ls_shift/su_mean 0.0002
_refine_ls_structure_factor_coef Fsqd
_refine_ls_weighting_details 'w=1/[\s^2^(Fo^2^)+(0.0425P)^2^+0.4809P] where P=(Fo^2^+2Fc^2^)/3'
_refine_ls_weighting_scheme calc
_refine_ls_wR_factor_gt 0.0948
_refine_ls_wR_factor_ref 0.1074
_reflns_Friedel_coverage 0.0
_reflns_limit_h_max 19
_reflns_limit_h_min -19
_reflns_limit_k_max 12
_reflns_limit_k_min 0
_reflns_limit_l_max 26
_reflns_limit_l_min 0
_reflns_number_gt 5225
_reflns_number_total 6830
_reflns_threshold_expression I>=2u(I)
_cod_data_source_file d5dt02106e2.cif
_cod_data_source_block 16maya_0m_a
_cod_depositor_comments 'Adding full bibliography for 7719863--7719876.cif.'
_cod_database_code 7719869
_olex2_refinement_description
;
1. Fixed Uiso
 At 1.2 times of:
  All C(H) groups, All C(H,H) groups
2.a Ternary CH refined with riding coordinates:
 C6(H6)
2.b Secondary CH2 refined with riding coordinates:
 C15(H15a,H15b), C14(H14a,H14b), C7(H7a,H7b)
2.c Aromatic/amide H refined with riding coordinates:
 C18(H18), C10(H10), C9(H9), C21(H21), C24(H24), C17(H17), C12(H12), C19(H19),
 C11(H11), C26(H26), C27(H27), C4(H4), C20(H20), C25(H25), C3(H3), C1(H1),
 C2(H2), C23(H23), C32(H32), C30(H30), C33(H33), C29(H29), C31(H31)
;
_olex2_submission_special_instructions 'No special instructions were received'

loop_
_space_group_symop_id
_space_group_symop_operation_xyz
1 x,y,z
2 -x,y+1/2,-z+1/2
3 -x,-y,-z
4 x,-y-1/2,z-1/2

loop_
_atom_site_label
_atom_site_type_symbol
_atom_site_fract_x
_atom_site_fract_y
_atom_site_fract_z
_atom_site_U_iso_or_equiv
_atom_site_adp_type
_atom_site_occupancy
_atom_site_refinement_flags_posn
Cu1 Cu 0.32985(2) 0.23360(3) 0.629409(15) 0.01482(9) Uani 1.000000 .
Cl1 Cl 0.38845(4) 0.06901(6) 0.56528(3) 0.01857(14) Uani 1.000000 .
P3 P 0.20040(4) 0.32743(7) 0.58142(3) 0.01384(14) Uani 1.000000 .
N2 N 0.41532(13) 0.4274(2) 0.63645(10) 0.0135(4) Uani 1.000000 .
N4 N 0.54979(14) 0.3224(2) 0.68196(10) 0.0163(4) Uani 1.000000 .
N1 N 0.36627(14) 0.2466(2) 0.73419(10) 0.0154(4) Uani 1.000000 .
C18 C 0.74434(17) 0.3659(3) 0.82267(13) 0.0179(5) Uani 1.000000 .
C10 C 0.25919(17) 0.7483(3) 0.47937(13) 0.0183(5) Uani 1.000000 .
C8 C 0.29696(16) 0.5804(2) 0.57099(13) 0.0153(5) Uani 1.000000 .
C9 C 0.31117(18) 0.7083(3) 0.54044(13) 0.0176(5) Uani 1.000000 .
C16 C 0.63497(16) 0.3097(2) 0.72356(12) 0.0151(5) Uani 1.000000 .
C21 C 0.70119(17) 0.2203(3) 0.70152(13) 0.0177(5) Uani 1.000000 .
C24 C -0.00651(17) 0.5434(3) 0.65652(13) 0.0171(5) Uani 1.000000 .
C17 C 0.65730(16) 0.3803(3) 0.78505(13) 0.0160(5) Uani 1.000000 .
C22 C 0.11348(16) 0.3856(2) 0.63261(12) 0.0144(5) Uani 1.000000 .
C13 C 0.22761(16) 0.4906(2) 0.53919(12) 0.0148(5) Uani 1.000000 .
C12 C 0.17811(17) 0.5305(3) 0.47701(13) 0.0188(5) Uani 1.000000 .
C19 C 0.80967(17) 0.2808(3) 0.80006(13) 0.0193(5) Uani 1.000000 .
C15 C 0.55057(17) 0.3304(3) 0.60744(13) 0.0186(5) Uani 1.000000 .
C11 C 0.19344(17) 0.6582(3) 0.44726(13) 0.0198(5) Uani 1.000000 .
C6 C 0.47795(16) 0.4131(3) 0.70121(12) 0.0154(5) Uani 1.000000 .
C26 C 0.02374(19) 0.3348(3) 0.72283(14) 0.0259(6) Uani 1.000000 .
C27 C 0.09413(18) 0.3007(3) 0.68570(14) 0.0215(6) Uani 1.000000 .
C4 C 0.43824(17) 0.3989(3) 0.82189(13) 0.0199(6) Uani 1.000000 .
C20 C 0.78740(17) 0.2066(3) 0.73972(14) 0.0201(5) Uani 1.000000 .
C25 C -0.02626(18) 0.4571(3) 0.70849(14) 0.0217(6) Uani 1.000000 .
C3 C 0.39234(18) 0.3369(3) 0.86999(14) 0.0229(6) Uani 1.000000 .
C14 C 0.47705(17) 0.4399(3) 0.58457(13) 0.0188(5) Uani 1.000000 .
C7 C 0.35423(17) 0.5496(2) 0.63893(12) 0.0155(5) Uani 1.000000 .
C1 C 0.32087(17) 0.1884(3) 0.78086(13) 0.0181(5) Uani 1.000000 .
C2 C 0.33246(18) 0.2278(3) 0.84923(13) 0.0217(6) Uani 1.000000 .
C23 C 0.06241(16) 0.5088(3) 0.61863(12) 0.0163(5) Uani 1.000000 .
C5 C 0.42630(16) 0.3508(3) 0.75524(13) 0.0155(5) Uani 1.000000 .
C32 C -0.01382(18) 0.1451(3) 0.45310(13) 0.0213(6) Uani 1.000000 .
C28 C 0.13069(17) 0.2293(2) 0.51316(12) 0.0161(5) Uani 1.000000 .
C30 C 0.12750(19) 0.0809(3) 0.41454(14) 0.0242(6) Uani 1.000000 .
C33 C 0.03506(17) 0.2241(3) 0.50562(13) 0.0178(5) Uani 1.000000 .
C29 C 0.17652(18) 0.1560(3) 0.46776(13) 0.0212(6) Uani 1.000000 .
C31 C 0.03238(19) 0.0750(3) 0.40762(13) 0.0234(6) Uani 1.000000 .
H23 H 0.07492(16) 0.5676(3) 0.58373(12) 0.0195(6) Uiso 1.000000 R
H24 H -0.03987(17) 0.6255(3) 0.64690(13) 0.0205(6) Uiso 1.000000 R
H25 H -0.07274(18) 0.4809(3) 0.73368(14) 0.0261(7) Uiso 1.000000 R
H26 H 0.01017(19) 0.2756(3) 0.75729(14) 0.0310(7) Uiso 1.000000 R
H27 H 0.12865(18) 0.2201(3) 0.69653(14) 0.0258(7) Uiso 1.000000 R
H12 H 0.13387(17) 0.4702(3) 0.45501(13) 0.0225(6) Uiso 1.000000 R
H11 H 0.15956(17) 0.6831(3) 0.40582(13) 0.0237(7) Uiso 1.000000 R
H10 H 0.26867(17) 0.8351(3) 0.46031(13) 0.0219(6) Uiso 1.000000 R
H9 H 0.35640(18) 0.7684(3) 0.56131(13) 0.0211(6) Uiso 1.000000 R
H29 H 0.24035(18) 0.1572(3) 0.47294(13) 0.0254(7) Uiso 1.000000 R
H30 H 0.15860(19) 0.0344(3) 0.38349(14) 0.0291(7) Uiso 1.000000 R
H31 H -0.00016(19) 0.0237(3) 0.37231(13) 0.0281(7) Uiso 1.000000 R
H32 H -0.07752(18) 0.1401(3) 0.44890(13) 0.0255(7) Uiso 1.000000 R
H33 H 0.00363(17) 0.2732(3) 0.53559(13) 0.0214(6) Uiso 1.000000 R
H17 H 0.61390(16) 0.4375(3) 0.80114(13) 0.0193(6) Uiso 1.000000 R
H18 H 0.75856(17) 0.4142(3) 0.86351(13) 0.0214(6) Uiso 1.000000 R
H19 H 0.86799(17) 0.2732(3) 0.82495(13) 0.0232(6) Uiso 1.000000 R
H20 H 0.83060(17) 0.1473(3) 0.72481(14) 0.0241(7) Uiso 1.000000 R
H21 H 0.68705(17) 0.1703(3) 0.66118(13) 0.0213(6) Uiso 1.000000 R
H1 H 0.27910(17) 0.1174(3) 0.76692(13) 0.0217(6) Uiso 1.000000 R
H4 H 0.47757(17) 0.4738(3) 0.83422(13) 0.0239(7) Uiso 1.000000 R
H3 H 0.40122(18) 0.3671(3) 0.91500(14) 0.0275(7) Uiso 1.000000 R
H2 H 0.30081(18) 0.1821(3) 0.88019(13) 0.0260(7) Uiso 1.000000 R
H15a H 0.61016(17) 0.3600(3) 0.59708(13) 0.0224(6) Uiso 1.000000 R
H15b H 0.53503(17) 0.2407(3) 0.58585(13) 0.0224(6) Uiso 1.000000 R
H6 H 0.50361(16) 0.5045(3) 0.71610(12) 0.0184(6) Uiso 1.000000 R
H14a H 0.44517(17) 0.4190(3) 0.53950(13) 0.0225(6) Uiso 1.000000 R
H14b H 0.50340(17) 0.5330(3) 0.58445(13) 0.0225(6) Uiso 1.000000 R
H7a H 0.31363(17) 0.5325(2) 0.67257(12) 0.0186(6) Uiso 1.000000 R
H7b H 0.39121(17) 0.6312(2) 0.65339(12) 0.0186(6) Uiso 1.000000 R

loop_
_atom_site_aniso_label
_atom_site_aniso_U_11
_atom_site_aniso_U_22
_atom_site_aniso_U_33
_atom_site_aniso_U_12
_atom_site_aniso_U_13
_atom_site_aniso_U_23
Cu1 0.01419(16) 0.01406(15) 0.01526(15) 0.00096(12) -0.00118(11) -0.00026(12)
Cl1 0.0213(3) 0.0157(3) 0.0180(3) 0.0037(2) 0.0001(2) -0.0017(2)
P3 0.0127(3) 0.0140(3) 0.0141(3) 0.0003(2) -0.0010(2) 0.0004(2)
N2 0.0116(10) 0.0131(10) 0.0155(10) 0.0017(8) 0.0006(8) -0.0012(8)
N4 0.0127(10) 0.0204(11) 0.0154(10) 0.0021(9) 0.0008(8) -0.0010(8)
N1 0.0147(10) 0.0150(10) 0.0159(10) 0.0030(8) -0.0005(8) -0.0005(8)
C18 0.0187(13) 0.0170(12) 0.0171(12) -0.0009(10) -0.0004(10) 0.0011(10)
C10 0.0207(13) 0.0139(12) 0.0213(13) 0.0047(10) 0.0065(10) 0.0037(10)
C8 0.0153(12) 0.0147(11) 0.0162(12) 0.0025(10) 0.0029(9) -0.0011(9)
C9 0.0188(13) 0.0154(12) 0.0188(13) 0.0017(10) 0.0031(10) 0.0002(10)
C16 0.0131(12) 0.0146(11) 0.0171(12) -0.0016(10) 0.0001(9) 0.0038(9)
C21 0.0174(13) 0.0180(12) 0.0177(12) -0.0001(10) 0.0020(10) -0.0008(10)
C24 0.0159(12) 0.0154(12) 0.0189(13) 0.0016(10) -0.0012(9) -0.0033(10)
C17 0.0133(12) 0.0151(11) 0.0199(13) 0.0015(10) 0.0030(9) 0.0017(10)
C22 0.0129(11) 0.0156(11) 0.0140(11) -0.0014(10) -0.0007(9) -0.0008(9)
C13 0.0136(12) 0.0136(11) 0.0170(12) 0.0015(10) 0.0019(9) 0.0020(9)
C12 0.0166(13) 0.0208(13) 0.0180(13) -0.0009(11) -0.0003(10) -0.0008(10)
C19 0.0147(12) 0.0226(13) 0.0197(13) -0.0022(11) -0.0010(10) 0.0043(10)
C15 0.0137(12) 0.0249(13) 0.0172(12) 0.0012(11) 0.0019(9) -0.0016(11)
C11 0.0174(13) 0.0243(13) 0.0171(13) 0.0029(11) 0.0005(10) 0.0071(11)
C6 0.0133(12) 0.0164(12) 0.0153(12) 0.0009(10) -0.0018(9) -0.0017(9)
C26 0.0254(15) 0.0283(15) 0.0258(15) 0.0044(12) 0.0102(11) 0.0095(12)
C27 0.0200(14) 0.0192(12) 0.0250(14) 0.0041(11) 0.0023(11) 0.0072(11)
C4 0.0149(12) 0.0250(13) 0.0190(13) -0.0000(11) -0.0002(10) -0.0070(11)
C20 0.0141(12) 0.0213(13) 0.0252(14) 0.0025(11) 0.0042(10) 0.0038(11)
C25 0.0201(13) 0.0236(13) 0.0225(14) 0.0001(11) 0.0063(10) -0.0018(11)
C3 0.0216(14) 0.0306(15) 0.0161(13) 0.0054(12) 0.0011(10) -0.0029(11)
C14 0.0180(13) 0.0228(13) 0.0157(12) -0.0014(11) 0.0027(10) 0.0003(10)
C7 0.0164(12) 0.0119(11) 0.0173(12) 0.0017(10) -0.0007(9) -0.0017(9)
C1 0.0154(12) 0.0176(12) 0.0213(13) 0.0013(10) 0.0026(10) 0.0016(10)
C2 0.0222(14) 0.0266(14) 0.0177(13) 0.0034(11) 0.0075(10) 0.0032(11)
C23 0.0183(12) 0.0159(12) 0.0140(12) -0.0037(10) -0.0000(9) 0.0023(9)
C5 0.0109(11) 0.0175(12) 0.0174(12) 0.0051(10) -0.0005(9) -0.0012(10)
C32 0.0178(13) 0.0205(13) 0.0234(14) -0.0053(11) -0.0042(10) 0.0060(11)
C28 0.0172(12) 0.0136(11) 0.0162(12) -0.0005(10) -0.0025(9) 0.0015(9)
C30 0.0302(15) 0.0206(13) 0.0200(13) 0.0087(12) -0.0028(11) -0.0039(11)
C33 0.0167(12) 0.0162(12) 0.0198(13) -0.0007(10) 0.0002(10) 0.0023(10)
C29 0.0191(13) 0.0240(13) 0.0193(13) 0.0026(11) -0.0013(10) -0.0006(11)
C31 0.0329(16) 0.0167(12) 0.0179(13) -0.0015(12) -0.0064(11) 0.0012(10)

loop_
_atom_type_symbol
_atom_type_scat_dispersion_real
_atom_type_scat_dispersion_imag
_atom_type_scat_Cromer_Mann_a1
_atom_type_scat_Cromer_Mann_a2
_atom_type_scat_Cromer_Mann_a3
_atom_type_scat_Cromer_Mann_a4
_atom_type_scat_Cromer_Mann_b1
_atom_type_scat_Cromer_Mann_b2
_atom_type_scat_Cromer_Mann_b3
_atom_type_scat_Cromer_Mann_b4
_atom_type_scat_Cromer_Mann_c
_atom_type_scat_source
_atom_type_scat_dispersion_source
C 0.00313 0.00162 2.31000 1.02000 1.58860 0.86500 20.84390 10.20750 0.56870 51.65120 0.21560 'International Tables Volume C Table 6.1.1.4 (pp. 500-502)' brennan
Cl 0.14908 0.15974 11.46040 7.19640 6.25560 1.64550 0.01040 1.16620 18.51940 47.77840 -9.55740 'International Tables Volume C Table 6.1.1.4 (pp. 500-502)' brennan
Cu 0.32831 1.27084 13.33800 7.16760 5.61580 1.67350 3.58280 0.24700 11.39660 64.81260 1.19100 'International Tables Volume C Table 6.1.1.4 (pp. 500-502)' brennan
H 0.00000 0.00000 0.49300 0.32291 0.14019 0.04081 10.51090 26.12570 3.14236 57.79970 0.00304 'International Tables Volume C Table 6.1.1.4 (pp. 500-502)' brennan
N 0.00612 0.00332 12.21260 3.13220 2.01250 1.16630 0.00570 9.89330 28.99750 0.58260 -11.52900 'International Tables Volume C Table 6.1.1.4 (pp. 500-502)' brennan
P 0.10265 0.09519 6.43450 4.17910 1.78000 1.49080 1.90670 27.15700 0.52600 68.16450 1.11490 'International Tables Volume C Table 6.1.1.4 (pp. 500-502)' brennan

loop_
_geom_angle_atom_site_label_1
_geom_angle_atom_site_label_2
_geom_angle_atom_site_label_3
_geom_angle
_geom_angle_site_symmetry_1
_geom_angle_site_symmetry_3
_geom_angle_publ_flag
P3 Cu1 Cl1 114.49(3) . . ?
N2 Cu1 Cl1 110.79(6) . . ?
N2 Cu1 P3 97.76(5) . . ?
N1 Cu1 Cl1 122.59(6) . . ?
N1 Cu1 P3 119.67(6) . . ?
N1 Cu1 N2 79.87(8) . . ?
C22 P3 Cu1 120.98(8) . . ?
C13 P3 Cu1 108.18(8) . . ?
C13 P3 C22 102.12(11) . . ?
C28 P3 Cu1 118.11(8) . . ?
C28 P3 C22 101.72(11) . . ?
C28 P3 C13 103.37(11) . . ?
C6 N2 Cu1 104.72(14) . . ?
C14 N2 Cu1 114.94(15) . . ?
C14 N2 C6 104.20(18) . . ?
C7 N2 Cu1 108.51(14) . . ?
C7 N2 C6 110.59(18) . . ?
C7 N2 C14 113.4(2) . . ?
C15 N4 C16 117.3(2) . . ?
C6 N4 C16 121.1(2) . . ?
C6 N4 C15 109.81(18) . . ?
C1 N1 Cu1 125.81(17) . . ?
C5 N1 Cu1 114.65(17) . . ?
C5 N1 C1 117.3(2) . . ?
C19 C18 C17 120.8(2) . . ?
H18 C18 C17 119.58(15) . . ?
H18 C18 C19 119.58(14) . . ?
C11 C10 C9 119.6(2) . . ?
H10 C10 C9 120.20(15) . . ?
H10 C10 C11 120.20(15) . . ?
C13 C8 C9 118.8(2) . . ?
C7 C8 C9 117.3(2) . . ?
C7 C8 C13 123.8(2) . . ?
C8 C9 C10 121.4(2) . . ?
H9 C9 C10 119.28(15) . . ?
H9 C9 C8 119.28(14) . . ?
C21 C16 N4 117.9(2) . . ?
C17 C16 N4 123.6(2) . . ?
C17 C16 C21 118.5(2) . . ?
C20 C21 C16 120.3(2) . . ?
H21 C21 C16 119.83(13) . . ?
H21 C21 C20 119.83(16) . . ?
C23 C24 C25 120.7(2) . . ?
H24 C24 C25 119.66(16) . . ?
H24 C24 C23 119.66(14) . . ?
C16 C17 C18 120.4(2) . . ?
H17 C17 C18 119.80(15) . . ?
H17 C17 C16 119.80(14) . . ?
C27 C22 P3 118.56(19) . . ?
C23 C22 P3 122.82(19) . . ?
C23 C22 C27 118.5(2) . . ?
C8 C13 P3 120.05(18) . . ?
C12 C13 P3 120.96(18) . . ?
C12 C13 C8 118.9(2) . . ?
C11 C12 C13 121.4(2) . . ?
H12 C12 C13 119.31(15) . . ?
H12 C12 C11 119.31(15) . . ?
C20 C19 C18 119.3(2) . . ?
H19 C19 C18 120.34(14) . . ?
H19 C19 C20 120.34(15) . . ?
C14 C15 N4 103.1(2) . . ?
H15a C15 N4 111.14(12) . . ?
H15a C15 C14 111.14(14) . . ?
H15b C15 N4 111.14(13) . . ?
H15b C15 C14 111.14(13) . . ?
H15b C15 H15a 109.1 . . ?
C12 C11 C10 119.8(2) . . ?
H11 C11 C10 120.12(15) . . ?
H11 C11 C12 120.12(15) . . ?
N4 C6 N2 102.31(19) . . ?
C5 C6 N2 109.71(19) . . ?
C5 C6 N4 113.9(2) . . ?
H6 C6 N2 110.21(12) . . ?
H6 C6 N4 110.21(12) . . ?
H6 C6 C5 110.21(13) . . ?
C25 C26 C27 120.1(3) . . ?
H26 C26 C27 119.97(16) . . ?
H26 C26 C25 119.97(17) . . ?
C26 C27 C22 120.8(2) . . ?
H27 C27 C22 119.61(15) . . ?
H27 C27 C26 119.61(16) . . ?
C5 C4 C3 120.6(2) . . ?
H4 C4 C3 119.70(15) . . ?
H4 C4 C5 119.70(16) . . ?
C19 C20 C21 120.5(2) . . ?
H20 C20 C21 119.73(16) . . ?
H20 C20 C19 119.73(15) . . ?
C26 C25 C24 119.6(3) . . ?
H25 C25 C24 120.22(16) . . ?
H25 C25 C26 120.22(17) . . ?
C2 C3 C4 118.0(2) . . ?
H3 C3 C4 121.00(15) . . ?
H3 C3 C2 121.00(16) . . ?
C15 C14 N2 102.6(2) . . ?
H14a C14 N2 111.25(12) . . ?
H14a C14 C15 111.25(14) . . ?
H14b C14 N2 111.25(13) . . ?
H14b C14 C15 111.25(14) . . ?
H14b C14 H14a 109.2 . . ?
C8 C7 N2 112.8(2) . . ?
H7a C7 N2 109.02(13) . . ?
H7a C7 C8 109.02(14) . . ?
H7b C7 N2 109.02(12) . . ?
H7b C7 C8 109.02(13) . . ?
H7b C7 H7a 107.8 . . ?
C2 C1 N1 123.8(2) . . ?
H1 C1 N1 118.08(14) . . ?
H1 C1 C2 118.08(16) . . ?
C1 C2 C3 118.4(3) . . ?
H2 C2 C3 120.78(16) . . ?
H2 C2 C1 120.78(16) . . ?
C22 C23 C24 120.4(2) . . ?
H23 C23 C24 119.82(14) . . ?
H23 C23 C22 119.82(15) . . ?
C6 C5 N1 116.0(2) . . ?
C4 C5 N1 121.7(2) . . ?
C4 C5 C6 122.3(2) . . ?
C31 C32 C33 120.0(2) . . ?
H32 C32 C33 119.99(16) . . ?
H32 C32 C31 119.99(15) . . ?
C33 C28 P3 123.2(2) . . ?
C29 C28 P3 117.65(19) . . ?
C29 C28 C33 119.2(2) . . ?
C31 C30 C29 120.2(3) . . ?
H30 C30 C29 119.88(17) . . ?
H30 C30 C31 119.88(16) . . ?
C28 C33 C32 120.2(3) . . ?
H33 C33 C32 119.88(16) . . ?
H33 C33 C28 119.88(15) . . ?
C30 C29 C28 120.4(2) . . ?
H29 C29 C28 119.82(14) . . ?
H29 C29 C30 119.82(17) . . ?
C30 C31 C32 119.9(2) . . ?
H31 C31 C32 120.03(15) . . ?
H31 C31 C30 120.03(16) . . ?

loop_
_geom_bond_atom_site_label_1
_geom_bond_atom_site_label_2
_geom_bond_distance
_geom_bond_site_symmetry_2
_geom_bond_publ_flag
Cu1 Cl1 2.2672(7) . ?
Cu1 P3 2.1959(7) . ?
Cu1 N2 2.230(2) . ?
Cu1 N1 2.076(2) . ?
P3 C22 1.827(3) . ?
P3 C13 1.840(2) . ?
P3 C28 1.836(2) . ?
N2 C6 1.478(3) . ?
N2 C14 1.470(3) . ?
N2 C7 1.478(3) . ?
N4 C16 1.405(3) . ?
N4 C15 1.482(3) . ?
N4 C6 1.458(3) . ?
N1 C1 1.337(3) . ?
N1 C5 1.356(3) . ?
C18 C17 1.395(3) . ?
C18 C19 1.381(4) . ?
C18 H18 0.9300 . ?
C10 C9 1.391(3) . ?
C10 C11 1.381(4) . ?
C10 H10 0.9300 . ?
C8 C9 1.393(3) . ?
C8 C13 1.411(3) . ?
C8 C7 1.514(3) . ?
C9 H9 0.9300 . ?
C16 C21 1.410(3) . ?
C16 C17 1.392(3) . ?
C21 C20 1.389(3) . ?
C21 H21 0.9300 . ?
C24 C25 1.382(4) . ?
C24 C23 1.384(3) . ?
C24 H24 0.9300 . ?
C17 H17 0.9300 . ?
C22 C27 1.390(3) . ?
C22 C23 1.403(3) . ?
C13 C12 1.394(3) . ?
C12 C11 1.387(3) . ?
C12 H12 0.9300 . ?
C19 C20 1.390(4) . ?
C19 H19 0.9300 . ?
C15 C14 1.527(3) . ?
C15 H15a 0.9700 . ?
C15 H15b 0.9700 . ?
C11 H11 0.9300 . ?
C6 C5 1.520(3) . ?
C6 H6 0.9800 . ?
C26 C27 1.391(4) . ?
C26 C25 1.388(4) . ?
C26 H26 0.9300 . ?
C27 H27 0.9300 . ?
C4 C3 1.378(4) . ?
C4 C5 1.387(3) . ?
C4 H4 0.9300 . ?
C20 H20 0.9300 . ?
C25 H25 0.9300 . ?
C3 C2 1.388(4) . ?
C3 H3 0.9300 . ?
C14 H14a 0.9700 . ?
C14 H14b 0.9700 . ?
C7 H7a 0.9700 . ?
C7 H7b 0.9700 . ?
C1 C2 1.395(3) . ?
C1 H1 0.9300 . ?
C2 H2 0.9300 . ?
C23 H23 0.9300 . ?
C32 C33 1.399(3) . ?
C32 C31 1.377(4) . ?
C32 H32 0.9300 . ?
C28 C33 1.394(3) . ?
C28 C29 1.388(4) . ?
C30 C29 1.391(3) . ?
C30 C31 1.387(4) . ?
C30 H30 0.9300 . ?
C33 H33 0.9300 . ?
C29 H29 0.9300 . ?
C31 H31 0.9300 . ?

loop_
_geom_torsion_atom_site_label_1
_geom_torsion_atom_site_label_2
_geom_torsion_atom_site_label_3
_geom_torsion_atom_site_label_4
_geom_torsion
_geom_torsion_site_symmetry_1
_geom_torsion_site_symmetry_2
_geom_torsion_site_symmetry_3
_geom_torsion_site_symmetry_4
_geom_torsion_publ_flag
Cu1 N2 C6 N4 81.45(14) . . . . ?
Cu1 N2 C6 C5 -39.81(15) . . . . ?
Cu1 N2 C14 C15 -72.06(16) . . . . ?
Cu1 N2 C7 C8 -72.98(15) . . . . ?
Cu1 N1 C1 C2 -162.69(19) . . . . ?
Cu1 N1 C5 C6 -16.90(17) . . . . ?
Cu1 N1 C5 C4 161.93(16) . . . . ?
P3 C22 C27 C26 -175.0(2) . . . . ?
P3 C22 C23 C24 176.00(18) . . . . ?
P3 C13 C8 C9 -175.0(2) . . . . ?
P3 C13 C8 C7 1.6(2) . . . . ?
P3 C13 C12 C11 175.1(2) . . . . ?
P3 C28 C33 C32 -178.9(2) . . . . ?
P3 C28 C29 C30 -179.32(19) . . . . ?
N2 C6 N4 C16 163.82(17) . . . . ?
N2 C6 N4 C15 21.9(2) . . . . ?
N2 C6 C5 N1 40.2(2) . . . . ?
N2 C6 C5 C4 -138.62(19) . . . . ?
N2 C14 C15 N4 -27.35(19) . . . . ?
N2 C7 C8 C9 -116.9(2) . . . . ?
N2 C7 C8 C13 66.4(2) . . . . ?
N4 C16 C21 C20 178.3(2) . . . . ?
N4 C16 C17 C18 -178.0(2) . . . . ?
N4 C6 C5 N1 -73.8(2) . . . . ?
N4 C6 C5 C4 107.4(2) . . . . ?
N1 C1 C2 C3 2.2(3) . . . . ?
N1 C5 C4 C3 3.3(3) . . . . ?
C18 C17 C16 C21 2.0(3) . . . . ?
C18 C19 C20 C21 1.6(3) . . . . ?
C10 C9 C8 C13 -0.6(3) . . . . ?
C10 C9 C8 C7 -177.3(2) . . . . ?
C10 C11 C12 C13 0.2(3) . . . . ?
C8 C13 C12 C11 -2.3(3) . . . . ?
C16 C21 C20 C19 -0.1(3) . . . . ?
C24 C25 C26 C27 1.0(3) . . . . ?
C24 C23 C22 C27 -0.9(3) . . . . ?
C22 C27 C26 C25 -2.0(3) . . . . ?
C6 C5 C4 C3 -177.9(2) . . . . ?
C4 C3 C2 C1 -1.0(3) . . . . ?
C32 C33 C28 C29 0.4(3) . . . . ?
C32 C31 C30 C29 0.8(3) . . . . ?
C28 C29 C30 C31 -2.0(3) . . . . ?
